data_4315919
loop_
_publ_author_name
'Chih-Min Wang'
'Chia-Hui Lin'
'Ciao-Wei Yang'
'Kwang-Hwa Lii'

_publ_contact_author
;
Kwang-Hwa Lii
Department of Chemistry
National Central University
Jhongli, Taiwan 320
;
_publ_contact_author_email
;
liikh@cc.ncu.edu.tw
;
_publ_section_title
;
 Zinc Germanates Incorporating Organic Amine Ligands: Solvothermal
 Synthesis and Structural Characterization of Zn2Ge4O10(NH2CH2CH2CH2NH2)
 and ZnGe2O5(NH2CH2CH2NH2)
;
_journal_name_full 'Inorganic Chemistry'
_journal_page_first 5783
_journal_page_last 5785
_journal_paper_doi 10.1021/ic1004825
_journal_volume 49
_journal_year 2010
_chemical_formula_moiety ZnGe2O5(NH2CH2CH2NH2)
_chemical_formula_sum 'C2 H8 Ge2 N2 O5 Zn'
_chemical_formula_weight 350.65
_chemical_name_systematic
; 
 ? 
;
_space_group_IT_number 14
_symmetry_cell_setting monoclinic
_symmetry_space_group_name_Hall '-P 2ybc'
_symmetry_space_group_name_H-M 'P 1 21/c 1'
_atom_sites_solution_hydrogens geom
_atom_sites_solution_primary direct
_atom_sites_solution_secondary difmap
_audit_creation_method SHELXL-97
_cell_angle_alpha 90.00
_cell_angle_beta 93.5680(10)
_cell_angle_gamma 90.00
_cell_formula_units_Z 4
_cell_length_a 4.93090(10)
_cell_length_b 13.6444(4)
_cell_length_c 11.4385(4)
_cell_measurement_temperature 296(2)
_cell_volume 768.08(4)
_computing_cell_refinement 'Bruker X8 Apex'
_computing_data_collection 'Bruker X8 Apex'
_computing_data_reduction 'Bruker X8 Apex'
_computing_molecular_graphics Diamond
_computing_structure_refinement 'SHELXL-97 (Sheldrick, 1997)'
_computing_structure_solution 'SHELXS-97 (Sheldrick, 1990)'
_diffrn_ambient_temperature 296(2)
_diffrn_measured_fraction_theta_full 0.997
_diffrn_measured_fraction_theta_max 0.997
_diffrn_measurement_device_type CCD
_diffrn_measurement_method 'omega scan'
_diffrn_radiation_monochromator graphite
_diffrn_radiation_source 'fine-focus sealed tube'
_diffrn_radiation_type MoK\a
_diffrn_radiation_wavelength 0.71073
_diffrn_reflns_av_R_equivalents 0.0518
_diffrn_reflns_av_sigmaI/netI 0.0387
_diffrn_reflns_limit_h_max 6
_diffrn_reflns_limit_h_min -5
_diffrn_reflns_limit_k_max 16
_diffrn_reflns_limit_k_min -17
_diffrn_reflns_limit_l_max 13
_diffrn_reflns_limit_l_min -14
_diffrn_reflns_number 6398
_diffrn_reflns_theta_full 26.37
_diffrn_reflns_theta_max 26.37
_diffrn_reflns_theta_min 2.33
_exptl_absorpt_coefficient_mu 10.858
_exptl_absorpt_correction_T_max 0.978
_exptl_absorpt_correction_T_min 0.913
_exptl_absorpt_correction_type empirical
_exptl_absorpt_process_details 'SADABS program'
_exptl_crystal_colour colorless
_exptl_crystal_density_diffrn 3.032
_exptl_crystal_density_meas ?
_exptl_crystal_density_method 'not measured'
_exptl_crystal_description block
_exptl_crystal_F_000 672
_exptl_crystal_size_max 0.3
_exptl_crystal_size_mid 0.2
_exptl_crystal_size_min 0.1
_refine_diff_density_max 1.131
_refine_diff_density_min -1.308
_refine_diff_density_rms 0.438
_refine_ls_extinction_coef 0.0144(11)
_refine_ls_extinction_expression Fc^*^=kFc[1+0.001xFc^2^\l^3^/sin(2\q)]^-1/4^
_refine_ls_extinction_method SHELXL
_refine_ls_goodness_of_fit_ref 1.192
_refine_ls_hydrogen_treatment constr
_refine_ls_matrix_type full
_refine_ls_number_parameters 110
_refine_ls_number_reflns 1557
_refine_ls_number_restraints 0
_refine_ls_restrained_S_all 1.192
_refine_ls_R_factor_all 0.0342
_refine_ls_R_factor_gt 0.0266
_refine_ls_shift/su_max 0.000
_refine_ls_shift/su_mean 0.000
_refine_ls_structure_factor_coef Fsqd
_refine_ls_weighting_details 'calc w=1/[\s^2^(Fo^2^)+(0.0490P)^2^+0.0000P] where P=(Fo^2^+2Fc^2^)/3'
_refine_ls_weighting_scheme calc
_refine_ls_wR_factor_gt 0.0649
_refine_ls_wR_factor_ref 0.0911
_reflns_number_gt 1329
_reflns_number_total 1557
_reflns_threshold_expression >2sigma(I)
_cod_data_source_file ic1004825_si_002_2.cif
_cod_data_source_block 2
_cod_depositor_comments
;
The following automatic conversions were performed:

'_exptl_crystal_density_meas' value 'not measured' was changed to '?'
- the value is perceived as not measured.

Automatic conversion script
Id: cif_fix_values 3008 2015-01-20 13:52:24Z robertas 
;
_cod_database_code 4315919

loop_
_symmetry_equiv_pos_as_xyz
'x, y, z'
'-x, y+1/2, -z+1/2'
'-x, -y, -z'
'x, -y-1/2, z-1/2'

loop_
_atom_site_label
_atom_site_type_symbol
_atom_site_fract_x
_atom_site_fract_y
_atom_site_fract_z
_atom_site_U_iso_or_equiv
_atom_site_adp_type
_atom_site_occupancy
_atom_site_symmetry_multiplicity
_atom_site_calc_flag
_atom_site_refinement_flags
_atom_site_disorder_assembly
_atom_site_disorder_group
Ge1 Ge 0.30872(10) 0.39711(4) 0.39690(5) 0.0057(2) Uani 1 1 d . . .
Ge2 Ge -0.19752(10) 0.53262(4) 0.34746(5) 0.0057(2) Uani 1 1 d . . .
Zn1 Zn -0.52169(12) 0.69589(4) 0.20711(5) 0.0072(2) Uani 1 1 d . . .
O1 O 0.2402(7) 0.2928(3) 0.3192(3) 0.0090(8) Uani 1 1 d . . .
O2 O 0.6595(7) 0.4225(3) 0.3949(3) 0.0083(8) Uani 1 1 d . . .
O3 O 0.2318(7) 0.3768(3) 0.5437(3) 0.0091(8) Uani 1 1 d . . .
O4 O 0.1500(7) 0.5047(3) 0.3430(3) 0.0077(8) Uani 1 1 d . . .
O5 O -0.3088(7) 0.5779(3) 0.2142(3) 0.0078(8) Uani 1 1 d . . .
N1 N -0.7360(9) 0.7511(3) 0.3416(4) 0.0090(10) Uani 1 1 d . . .
H1 H -0.9018 0.7627 0.3115 0.050 Uiso 1 1 d . . .
H2 H -0.7657 0.7041 0.3898 0.050 Uiso 1 1 d . . .
N2 N -0.8450(9) 0.8347(3) 0.5884(4) 0.0096(10) Uani 1 1 d . . .
H7 H -0.7202 0.8283 0.6158 0.050 Uiso 1 1 d . . .
H8 H -0.9691 0.7895 0.5573 0.050 Uiso 1 1 d . . .
C1 C -0.6028(11) 0.8360(4) 0.4030(5) 0.0094(11) Uani 1 1 d . . .
H3 H -0.4504 0.8085 0.4376 0.050 Uiso 1 1 d . . .
H4 H -0.5513 0.8772 0.3476 0.050 Uiso 1 1 d . . .
C2 C -0.7837(11) 0.8914(4) 0.4825(5) 0.0100(12) Uani 1 1 d . . .
H5 H -0.6705 0.9416 0.5113 0.050 Uiso 1 1 d . . .
H6 H -0.9470 0.9110 0.4417 0.050 Uiso 1 1 d . . .

loop_
_atom_site_aniso_label
_atom_site_aniso_U_11
_atom_site_aniso_U_22
_atom_site_aniso_U_33
_atom_site_aniso_U_23
_atom_site_aniso_U_13
_atom_site_aniso_U_12
Ge1 0.0047(3) 0.0053(3) 0.0072(4) 0.0000(2) 0.0012(2) -0.0003(2)
Ge2 0.0050(3) 0.0050(3) 0.0071(3) 0.0002(2) 0.0012(2) 0.0002(2)
Zn1 0.0067(3) 0.0075(4) 0.0076(4) 0.0005(2) 0.0008(2) 0.0005(2)
O1 0.0095(18) 0.008(2) 0.010(2) -0.0021(15) 0.0010(15) -0.0011(15)
O2 0.0044(17) 0.0076(19) 0.013(2) 0.0012(16) 0.0015(15) -0.0014(15)
O3 0.0123(19) 0.0070(19) 0.008(2) -0.0005(15) 0.0027(15) -0.0001(15)
O4 0.0054(17) 0.0072(19) 0.011(2) 0.0018(15) 0.0024(15) 0.0021(15)
O5 0.0100(18) 0.0076(19) 0.006(2) 0.0003(15) -0.0005(14) 0.0008(15)
N1 0.010(2) 0.007(2) 0.011(3) -0.0004(18) 0.0017(18) -0.0004(18)
N2 0.007(2) 0.016(3) 0.005(2) 0.0023(19) -0.0011(17) -0.0028(19)
C1 0.009(3) 0.009(3) 0.010(3) -0.001(2) 0.004(2) 0.000(2)
C2 0.011(3) 0.011(3) 0.008(3) -0.001(2) 0.002(2) 0.002(2)

loop_
_atom_type_symbol
_atom_type_description
_atom_type_scat_dispersion_real
_atom_type_scat_dispersion_imag
_atom_type_scat_source
C C 0.0033 0.0016 'International Tables Vol C Tables 4.2.6.8 and 6.1.1.4'
H H 0.0000 0.0000 'International Tables Vol C Tables 4.2.6.8 and 6.1.1.4'
N N 0.0061 0.0033 'International Tables Vol C Tables 4.2.6.8 and 6.1.1.4'
O O 0.0106 0.0060 'International Tables Vol C Tables 4.2.6.8 and 6.1.1.4'
Zn Zn 0.2839 1.4301 'International Tables Vol C Tables 4.2.6.8 and 6.1.1.4'
Ge Ge 0.1547 1.8001 'International Tables Vol C Tables 4.2.6.8 and 6.1.1.4'

loop_
_geom_angle_atom_site_label_1
_geom_angle_atom_site_label_2
_geom_angle_atom_site_label_3
_geom_angle
_geom_angle_site_symmetry_1
_geom_angle_site_symmetry_3
_geom_angle_publ_flag
O1 Ge1 O4 116.48(18) . . ?
O1 Ge1 O2 108.71(17) . . ?
O4 Ge1 O2 104.28(17) . . ?
O1 Ge1 O3 108.53(18) . . ?
O4 Ge1 O3 110.35(17) . . ?
O2 Ge1 O3 108.14(17) . . ?
O5 Ge2 O4 108.20(18) . . ?
O5 Ge2 O2 118.22(17) . 1_455 ?
O4 Ge2 O2 103.52(17) . 1_455 ?
O5 Ge2 O3 109.66(17) . 3_566 ?
O4 Ge2 O3 107.92(17) . 3_566 ?
O2 Ge2 O3 108.76(18) 1_455 3_566 ?
O5 Zn1 O1 100.49(15) . 2 ?
O5 Zn1 N1 125.36(17) . . ?
O1 Zn1 N1 105.64(16) 2 . ?
O5 Zn1 N2 104.77(17) . 4_575 ?
O1 Zn1 N2 124.09(17) 2 4_575 ?
N1 Zn1 N2 98.84(18) . 4_575 ?
Ge1 O1 Zn1 121.80(19) . 2_545 ?
Ge2 O2 Ge1 125.7(2) 1_655 . ?
Ge1 O3 Ge2 126.5(2) . 3_566 ?
Ge1 O4 Ge2 125.7(2) . . ?
Ge2 O5 Zn1 119.1(2) . . ?
C1 N1 Zn1 113.9(3) . . ?
C1 N1 H1 114.6 . . ?
Zn1 N1 H1 106.3 . . ?
C1 N1 H2 111.4 . . ?
Zn1 N1 H2 108.7 . . ?
H1 N1 H2 101.1 . . ?
C2 N2 Zn1 116.9(3) . 4_576 ?
C2 N2 H7 102.7 . . ?
Zn1 N2 H7 14.6 4_576 . ?
C2 N2 H8 101.4 . . ?
Zn1 N2 H8 125.5 4_576 . ?
H7 N2 H8 130.6 . . ?
N1 C1 C2 114.4(4) . . ?
N1 C1 H3 102.4 . . ?
C2 C1 H3 116.5 . . ?
N1 C1 H4 107.0 . . ?
C2 C1 H4 108.3 . . ?
H3 C1 H4 107.7 . . ?
N2 C2 C1 112.8(4) . . ?
N2 C2 H5 104.1 . . ?
C1 C2 H5 102.5 . . ?
N2 C2 H6 109.9 . . ?
C1 C2 H6 111.1 . . ?
H5 C2 H6 116.2 . . ?

loop_
_geom_bond_atom_site_label_1
_geom_bond_atom_site_label_2
_geom_bond_distance
_geom_bond_site_symmetry_2
_geom_bond_publ_flag
Ge1 O1 1.700(4) . ?
Ge1 O4 1.758(4) . ?
Ge1 O2 1.766(3) . ?
Ge1 O3 1.766(4) . ?
Ge2 O5 1.703(4) . ?
Ge2 O4 1.759(3) . ?
Ge2 O2 1.759(4) 1_455 ?
Ge2 O3 1.770(4) 3_566 ?
Zn1 O5 1.921(4) . ?
Zn1 O1 1.954(4) 2 ?
Zn1 N1 2.062(5) . ?
Zn1 N2 2.072(4) 4_575 ?
O1 Zn1 1.954(4) 2_545 ?
O2 Ge2 1.759(4) 1_655 ?
O3 Ge2 1.770(4) 3_566 ?
N1 C1 1.486(7) . ?
N1 H1 0.8816 . ?
N1 H2 0.8643 . ?
N2 C2 1.484(7) . ?
N2 Zn1 2.072(4) 4_576 ?
N2 H7 0.6789 . ?
N2 H8 0.9244 . ?
C1 C2 1.516(8) . ?
C1 H3 0.9081 . ?
C1 H4 0.8955 . ?
C2 H5 0.9305 . ?
C2 H6 0.9436 . ?
